data_7023254
loop_
_publ_author_name
'Sun, Di'
'Xu, Meng-Zhen'
'Liu, Shan-Shan'
'Yuan, Shuai'
'Lu, Hai-Feng'
'Feng, Sheng-Yu'
'Sun, Dao-Feng'

_publ_section_title
;
 Eight Zn(II) coordination networks based on flexible
 1,4-di(1H-imidazol-1-yl)butane and different dicarboxylates: crystal
 structures, water clusters, and topologies.
;
_journal_issue 34
_journal_name_full 'Dalton transactions (Cambridge, England : 2003)'
_journal_page_first 12324
_journal_page_last 12333
_journal_paper_doi 10.1039/c3dt51114f
_journal_volume 42
_journal_year 2013
_chemical_formula_sum 'C20 H22 N4 O4 Zn'
_chemical_formula_weight 447.79
_chemical_name_systematic
;
?
;
_space_group_IT_number 2
_symmetry_cell_setting triclinic
_symmetry_space_group_name_Hall '-P 1'
_symmetry_space_group_name_H-M 'P -1'
_atom_sites_solution_hydrogens geom
_atom_sites_solution_primary direct
_atom_sites_solution_secondary difmap
_audit_creation_method SHELXL-97
_cell_angle_alpha 93.577(4)
_cell_angle_beta 95.508(5)
_cell_angle_gamma 103.030(4)
_cell_formula_units_Z 2
_cell_length_a 7.984(2)
_cell_length_b 8.729(2)
_cell_length_c 16.898(4)
_cell_measurement_reflns_used 1319
_cell_measurement_temperature 200(2)
_cell_measurement_theta_max 23.04
_cell_measurement_theta_min 2.60
_cell_volume 1137.7(5)
_computing_cell_refinement 'SAINT+ ver. (Bruker, 2001)'
_computing_data_collection 'APEX2 (Bruker, 2008)'
_computing_data_reduction 'SAINT+ ver. (Bruker, 2001)'
_computing_molecular_graphics 'SHELXTL (Sheldrick, 2008)'
_computing_publication_material 'SHELXTL (Sheldrick, 2008)'
_computing_structure_refinement 'SHELXTL (Sheldrick, 2008)'
_computing_structure_solution 'SHELXTL (Sheldrick, 2008)'
_diffrn_ambient_temperature 200(2)
_diffrn_measured_fraction_theta_full 0.988
_diffrn_measured_fraction_theta_max 0.988
_diffrn_measurement_device_type 'Bruker SMART APEX II CCD area detector'
_diffrn_radiation_monochromator graphite
_diffrn_radiation_source 'fine-focus sealed tube'
_diffrn_radiation_type MoK\a
_diffrn_radiation_wavelength 0.71073
_diffrn_reflns_av_R_equivalents 0.0332
_diffrn_reflns_av_sigmaI/netI 0.0802
_diffrn_reflns_limit_h_max 9
_diffrn_reflns_limit_h_min -8
_diffrn_reflns_limit_k_max 10
_diffrn_reflns_limit_k_min -10
_diffrn_reflns_limit_l_max 15
_diffrn_reflns_limit_l_min -20
_diffrn_reflns_number 5658
_diffrn_reflns_theta_full 25.00
_diffrn_reflns_theta_max 25.00
_diffrn_reflns_theta_min 2.43
_exptl_absorpt_coefficient_mu 1.110
_exptl_absorpt_correction_T_max 0.9165
_exptl_absorpt_correction_T_min 0.8512
_exptl_absorpt_correction_type multi-scan
_exptl_absorpt_process_details sadabs
_exptl_crystal_colour Yellow
_exptl_crystal_density_diffrn 1.307
_exptl_crystal_density_method 'not measured'
_exptl_crystal_description block
_exptl_crystal_F_000 464
_exptl_crystal_size_max 0.15
_exptl_crystal_size_mid 0.12
_exptl_crystal_size_min 0.08
_platon_squeeze_details
;
;
_refine_diff_density_max 0.449
_refine_diff_density_min -0.473
_refine_diff_density_rms 0.078
_refine_ls_extinction_method none
_refine_ls_goodness_of_fit_ref 0.946
_refine_ls_hydrogen_treatment constr
_refine_ls_matrix_type full
_refine_ls_number_parameters 262
_refine_ls_number_reflns 3972
_refine_ls_number_restraints 0
_refine_ls_restrained_S_all 0.946
_refine_ls_R_factor_all 0.0659
_refine_ls_R_factor_gt 0.0468
_refine_ls_shift/su_max 0.000
_refine_ls_shift/su_mean 0.000
_refine_ls_structure_factor_coef Fsqd
_refine_ls_weighting_details 'calc w=1/[\s^2^(Fo^2^)+(0.0523P)^2^+0.0000P] where P=(Fo^2^+2Fc^2^)/3'
_refine_ls_weighting_scheme calc
_refine_ls_wR_factor_gt 0.1047
_refine_ls_wR_factor_ref 0.1113
_reflns_number_gt 2928
_reflns_number_total 3972
_reflns_threshold_expression >2sigma(I)
_cod_data_source_file c3dt51114f.txt
_cod_data_source_block p7
_cod_depositor_comments
;
The following automatic conversions were performed:

'_symmetry_cell_setting' value 'Triclinic' changed to 'triclinic'
according to /home/saulius/struct/CIF-dictionaries/cif_core.dic
dictionary named 'cif_core.dic' version 2.4.2 from 2011-04-26.

Automatic conversion script
Id: cif_fix_values 1891 2012-01-12 08:04:46Z andrius 
;
_cod_original_sg_symbol_H-M 'P-1 '
_cod_database_code 7023254

loop_
_symmetry_equiv_pos_as_xyz
'x, y, z'
'-x, -y, -z'

loop_
_atom_site_label
_atom_site_type_symbol
_atom_site_fract_x
_atom_site_fract_y
_atom_site_fract_z
_atom_site_U_iso_or_equiv
_atom_site_adp_type
_atom_site_occupancy
_atom_site_symmetry_multiplicity
_atom_site_calc_flag
_atom_site_refinement_flags
Zn1 Zn 0.82609(6) 0.74709(5) 0.69778(3) 0.02602(16) Uani 1 1 d .
C1 C 1.1152(4) 0.6237(4) 0.6377(2) 0.0253(8) Uani 1 1 d .
H1 H 1.1404 0.5832 0.6872 0.030 Uiso 1 1 calc R
C2 C 0.9972(5) 0.7344(4) 0.5458(2) 0.0265(8) Uani 1 1 d .
H2 H 0.9228 0.7886 0.5177 0.032 Uiso 1 1 calc R
C3 C 1.1264(5) 0.6820(4) 0.5155(2) 0.0280(9) Uani 1 1 d .
H3 H 1.1585 0.6912 0.4630 0.034 Uiso 1 1 calc R
C4 C 1.3427(5) 0.5298(5) 0.5735(2) 0.0292(9) Uani 1 1 d .
H4A H 1.2949 0.4160 0.5778 0.035 Uiso 1 1 calc R
H4B H 1.4289 0.5702 0.6205 0.035 Uiso 1 1 calc R
C5 C 1.4315(4) 0.5485(4) 0.4996(2) 0.0261(8) Uani 1 1 d .
H5A H 1.4868 0.6612 0.4966 0.031 Uiso 1 1 calc R
H5B H 1.3456 0.5129 0.4521 0.031 Uiso 1 1 calc R
C6 C 1.1368(5) 0.9044(4) 0.8073(2) 0.0336(10) Uani 1 1 d .
H6 H 1.2091 0.8597 0.7758 0.040 Uiso 1 1 calc R
C7 C 0.9145(6) 0.9654(5) 0.8500(2) 0.0426(11) Uani 1 1 d .
H7 H 0.7986 0.9724 0.8541 0.051 Uiso 1 1 calc R
C8 C 1.0544(6) 1.0409(5) 0.9005(2) 0.0482(12) Uani 1 1 d .
H8 H 1.0545 1.1081 0.9469 0.058 Uiso 1 1 calc R
C9 C 1.3718(5) 1.0532(5) 0.9081(2) 0.0444(11) Uani 1 1 d .
H9A H 1.4006 1.1690 0.9208 0.053 Uiso 1 1 calc R
H9B H 1.4487 1.0286 0.8689 0.053 Uiso 1 1 calc R
C10 C 1.4054(5) 0.9748(5) 0.9830(2) 0.0404(11) Uani 1 1 d .
H10A H 1.3729 0.8587 0.9710 0.048 Uiso 1 1 calc R
H10B H 1.3327 1.0030 1.0233 0.048 Uiso 1 1 calc R
C11 C 0.6126(5) 0.9519(4) 0.6718(2) 0.0313(9) Uani 1 1 d .
C12 C 0.5742(5) 1.0948(4) 0.6338(2) 0.0309(9) Uani 1 1 d .
H12A H 0.6790 1.1822 0.6439 0.037 Uiso 1 1 calc R
H12B H 0.5498 1.0689 0.5754 0.037 Uiso 1 1 calc R
C13 C 0.4255(5) 1.1512(4) 0.6630(2) 0.0269(9) Uani 1 1 d .
C14 C 0.2634(5) 1.0949(4) 0.6213(2) 0.0352(10) Uani 1 1 d .
H14 H 0.2515 1.0263 0.5742 0.042 Uiso 1 1 calc R
C15 C 0.1191(5) 1.1353(5) 0.6460(3) 0.0431(11) Uani 1 1 d .
H15 H 0.0086 1.0931 0.6170 0.052 Uiso 1 1 calc R
C16 C 0.1358(6) 1.2359(5) 0.7121(3) 0.0498(13) Uani 1 1 d .
H16 H 0.0368 1.2654 0.7295 0.060 Uiso 1 1 calc R
C17 C 0.2961(6) 1.2954(5) 0.7543(3) 0.0417(11) Uani 1 1 d .
H17 H 0.3064 1.3673 0.8000 0.050 Uiso 1 1 calc R
C18 C 0.4437(5) 1.2530(4) 0.7316(2) 0.0303(9) Uani 1 1 d .
C19 C 0.6149(5) 1.3156(4) 0.7801(2) 0.0387(10) Uani 1 1 d .
H19A H 0.6781 1.2302 0.7814 0.046 Uiso 1 1 calc R
H19B H 0.5942 1.3424 0.8355 0.046 Uiso 1 1 calc R
C20 C 0.7310(5) 1.4597(4) 0.7515(2) 0.0308(9) Uani 1 1 d .
N1 N 0.9898(4) 0.6974(3) 0.62265(16) 0.0239(7) Uani 1 1 d .
N2 N 1.2016(4) 0.6133(3) 0.57500(16) 0.0225(7) Uani 1 1 d .
N3 N 0.9679(4) 0.8771(3) 0.79164(17) 0.0289(7) Uani 1 1 d .
N4 N 1.1942(4) 1.0026(4) 0.87266(18) 0.0334(8) Uani 1 1 d .
O1 O 0.7096(3) 0.8820(3) 0.63461(15) 0.0335(6) Uani 1 1 d .
O2 O 0.5561(4) 0.9144(4) 0.73390(18) 0.0565(9) Uani 1 1 d .
O3 O 0.6584(3) 1.5601(3) 0.72144(16) 0.0357(7) Uani 1 1 d .
O4 O 0.8889(4) 1.4784(3) 0.76197(18) 0.0500(8) Uani 1 1 d .

loop_
_atom_site_aniso_label
_atom_site_aniso_U_11
_atom_site_aniso_U_22
_atom_site_aniso_U_33
_atom_site_aniso_U_23
_atom_site_aniso_U_13
_atom_site_aniso_U_12
Zn1 0.0203(3) 0.0218(2) 0.0381(3) 0.00100(18) 0.00948(19) 0.00713(17)
C1 0.021(2) 0.029(2) 0.029(2) 0.0012(16) 0.0052(16) 0.0136(17)
C2 0.022(2) 0.029(2) 0.031(2) 0.0031(17) 0.0025(16) 0.0105(17)
C3 0.031(2) 0.033(2) 0.023(2) 0.0097(17) 0.0081(17) 0.0108(18)
C4 0.025(2) 0.038(2) 0.032(2) 0.0067(18) 0.0128(17) 0.0187(18)
C5 0.019(2) 0.028(2) 0.034(2) 0.0042(17) 0.0102(17) 0.0091(16)
C6 0.035(3) 0.033(2) 0.033(2) -0.0061(18) 0.0073(19) 0.0062(19)
C7 0.042(3) 0.049(3) 0.039(3) -0.005(2) 0.020(2) 0.011(2)
C8 0.057(3) 0.051(3) 0.032(2) -0.016(2) 0.018(2) 0.004(2)
C9 0.038(3) 0.045(3) 0.037(2) -0.008(2) 0.008(2) -0.015(2)
C10 0.044(3) 0.041(2) 0.030(2) -0.0030(19) 0.0047(19) -0.002(2)
C11 0.024(2) 0.029(2) 0.043(3) 0.0045(19) 0.0077(19) 0.0093(17)
C12 0.032(2) 0.029(2) 0.038(2) 0.0091(18) 0.0148(18) 0.0138(18)
C13 0.025(2) 0.0196(19) 0.040(2) 0.0105(17) 0.0094(18) 0.0085(16)
C14 0.033(3) 0.027(2) 0.047(3) 0.0098(19) 0.003(2) 0.0093(19)
C15 0.024(2) 0.034(2) 0.072(3) 0.020(2) 0.005(2) 0.0029(19)
C16 0.027(3) 0.036(3) 0.099(4) 0.032(3) 0.032(3) 0.018(2)
C17 0.053(3) 0.025(2) 0.054(3) 0.007(2) 0.030(2) 0.012(2)
C18 0.032(2) 0.0186(19) 0.043(2) 0.0079(17) 0.0121(19) 0.0066(17)
C19 0.042(3) 0.027(2) 0.043(2) 0.0054(19) 0.002(2) 0.0013(19)
C20 0.031(2) 0.025(2) 0.038(2) 0.0010(17) 0.0076(18) 0.0095(18)
N1 0.0215(18) 0.0228(16) 0.0290(18) 0.0039(13) 0.0046(13) 0.0074(13)
N2 0.0181(17) 0.0239(16) 0.0268(17) -0.0014(13) 0.0046(13) 0.0075(13)
N3 0.027(2) 0.0278(17) 0.0329(18) 0.0040(14) 0.0110(15) 0.0056(15)
N4 0.036(2) 0.0317(18) 0.0273(18) -0.0011(15) 0.0088(16) -0.0045(15)
O1 0.0264(16) 0.0298(15) 0.0496(17) 0.0037(12) 0.0115(13) 0.0146(12)
O2 0.066(2) 0.063(2) 0.064(2) 0.0374(18) 0.0368(18) 0.0446(18)
O3 0.0268(16) 0.0249(14) 0.0558(18) 0.0150(13) 0.0057(13) 0.0036(12)
O4 0.0317(19) 0.0465(18) 0.080(2) 0.0236(16) 0.0216(16) 0.0161(15)

loop_
_atom_type_symbol
_atom_type_description
_atom_type_scat_dispersion_real
_atom_type_scat_dispersion_imag
_atom_type_scat_source
C C 0.0033 0.0016 'International Tables Vol C Tables 4.2.6.8 and 6.1.1.4'
H H 0.0000 0.0000 'International Tables Vol C Tables 4.2.6.8 and 6.1.1.4'
N N 0.0061 0.0033 'International Tables Vol C Tables 4.2.6.8 and 6.1.1.4'
O O 0.0106 0.0060 'International Tables Vol C Tables 4.2.6.8 and 6.1.1.4'
Zn Zn 0.2839 1.4301 'International Tables Vol C Tables 4.2.6.8 and 6.1.1.4'

loop_
_geom_angle_atom_site_label_1
_geom_angle_atom_site_label_2
_geom_angle_atom_site_label_3
_geom_angle
_geom_angle_site_symmetry_1
_geom_angle_site_symmetry_3
_geom_angle_publ_flag
O3 Zn1 O1 110.30(11) 1_545 . y
O3 Zn1 N3 115.72(12) 1_545 . y
O1 Zn1 N3 108.82(12) . . y
O3 Zn1 N1 113.04(11) 1_545 . y
O1 Zn1 N1 100.62(11) . . y
N3 Zn1 N1 107.22(12) . . y
N1 C1 N2 111.6(3) . . ?
C3 C2 N1 109.5(3) . . ?
C2 C3 N2 106.5(3) . . ?
N2 C4 C5 113.2(3) . . ?
C4 C5 C5 110.0(4) . 2_866 ?
N3 C6 N4 111.6(3) . . ?
C8 C7 N3 108.6(4) . . ?
C7 C8 N4 107.2(4) . . ?
N4 C9 C10 112.5(3) . . ?
C9 C10 C10 111.2(4) . 2_877 ?
O2 C11 O1 125.1(4) . . ?
O2 C11 C12 120.3(3) . . ?
O1 C11 C12 114.6(3) . . ?
C13 C12 C11 114.8(3) . . ?
C14 C13 C18 119.2(3) . . ?
C14 C13 C12 118.2(3) . . ?
C18 C13 C12 122.5(3) . . ?
C15 C14 C13 121.9(4) . . ?
C16 C15 C14 119.3(4) . . ?
C15 C16 C17 120.0(4) . . ?
C16 C17 C18 121.7(4) . . ?
C13 C18 C17 117.8(4) . . ?
C13 C18 C19 121.8(3) . . ?
C17 C18 C19 120.4(4) . . ?
C18 C19 C20 116.1(3) . . ?
O4 C20 O3 122.7(4) . . ?
O4 C20 C19 119.9(4) . . ?
O3 C20 C19 117.2(4) . . ?
C1 N1 C2 105.4(3) . . ?
C1 N1 Zn1 127.2(2) . . ?
C2 N1 Zn1 127.4(2) . . ?
C1 N2 C3 107.0(3) . . ?
C1 N2 C4 123.3(3) . . ?
C3 N2 C4 129.5(3) . . ?
C6 N3 C7 105.7(3) . . ?
C6 N3 Zn1 126.1(3) . . ?
C7 N3 Zn1 128.1(3) . . ?
C6 N4 C8 107.0(4) . . ?
C6 N4 C9 126.0(3) . . ?
C8 N4 C9 127.0(3) . . ?
C11 O1 Zn1 115.4(2) . . ?
C20 O3 Zn1 112.0(2) . 1_565 ?

loop_
_geom_bond_atom_site_label_1
_geom_bond_atom_site_label_2
_geom_bond_distance
_geom_bond_site_symmetry_2
_geom_bond_publ_flag
Zn1 O3 1.953(2) 1_545 y
Zn1 O1 1.962(2) . y
Zn1 N3 1.984(3) . y
Zn1 N1 2.004(3) . y
C1 N1 1.320(4) . ?
C1 N2 1.328(4) . ?
C2 C3 1.349(5) . ?
C2 N1 1.362(4) . ?
C3 N2 1.361(4) . ?
C4 N2 1.475(4) . ?
C4 C5 1.493(5) . ?
C5 C5 1.526(6) 2_866 ?
C6 N3 1.313(5) . ?
C6 N4 1.332(4) . ?
C7 C8 1.351(6) . ?
C7 N3 1.372(4) . ?
C8 N4 1.352(5) . ?
C9 N4 1.444(5) . ?
C9 C10 1.507(6) . ?
C10 C10 1.518(8) 2_877 ?
C11 O2 1.217(4) . ?
C11 O1 1.275(4) . ?
C11 C12 1.515(5) . ?
C12 C13 1.497(5) . ?
C13 C14 1.381(5) . ?
C13 C18 1.391(5) . ?
C14 C15 1.372(5) . ?
C15 C16 1.354(6) . ?
C16 C17 1.377(6) . ?
C17 C18 1.392(5) . ?
C18 C19 1.494(5) . ?
C19 C20 1.519(5) . ?
C20 O4 1.228(4) . ?
C20 O3 1.261(4) . ?
O3 Zn1 1.953(2) 1_565 ?

loop_
_platon_squeeze_void_nr
_platon_squeeze_void_average_x
_platon_squeeze_void_average_y
_platon_squeeze_void_average_z
_platon_squeeze_void_volume
_platon_squeeze_void_count_electrons
_platon_squeeze_void_content
1 0.016 0.500 0.000 222 78 ' '
